data_7709666
loop_
_publ_author_name
'Radhakrishna, Latchupatula'
'Kote, Basvaraj S.'
'Kunchur, Harish S.'
'Pandey, Madhusudan Kumar'
'Mondal, Dipanjan'
'Balakrishna, Maravanji Shivaramaiah'

_publ_section_title
;
 1,2,3-Triazole based ligands with phosphine and pyridine functionalities:
 Synthesis, PdII, PtII chemistry and catalytic studies
;
_journal_name_full 'Dalton Transactions'
_journal_paper_doi 10.1039/D2DT00112H
_journal_year 2022
_chemical_formula_moiety 'C37 H28 N4 P2'
_chemical_formula_sum 'C37 H28 N4 P2'
_chemical_formula_weight 590.57
_space_group_crystal_system monoclinic
_space_group_IT_number 14
_space_group_name_Hall '-P 2yn'
_space_group_name_H-M_alt 'P 1 21/n 1'
_atom_sites_solution_hydrogens geom
_atom_sites_solution_primary dual
_audit_creation_date 2021-09-23
_audit_creation_method
;
Olex2 1.3-ac4
(compiled 2019.04.23 svn.r3594 for Rigaku Oxford Diffraction, GUI svn.r5739)
;
_audit_update_record
;
2021-09-26 deposited with the CCDC.	2022-03-04 downloaded from the CCDC.
;
_cell_angle_alpha 90
_cell_angle_beta 113.472(3)
_cell_angle_gamma 90
_cell_formula_units_Z 4
_cell_length_a 14.8422(3)
_cell_length_b 12.0763(2)
_cell_length_c 18.5323(5)
_cell_measurement_reflns_used 19269
_cell_measurement_temperature 100
_cell_measurement_theta_max 31.0690
_cell_measurement_theta_min 2.0850
_cell_volume 3046.85(13)
_computing_cell_refinement 'CrystalClear-SM Expert 2.0 r7 (Rigaku, 2011)'
_computing_data_collection 'CrystalClear-SM Expert 2.0 r7 (Rigaku, 2011)'
_computing_data_reduction 'CrystalClear-SM Expert 2.0 r7 (Rigaku, 2011)'
_computing_molecular_graphics 'Olex2 (Dolomanov et al., 2009)'
_computing_publication_material 'Olex2 (Dolomanov et al., 2009)'
_computing_structure_refinement 'ShelXL (Sheldrick, 2015)'
_computing_structure_solution 'ShelXT (Sheldrick, 2015)'
_diffrn_ambient_temperature 100.0
_diffrn_detector_area_resol_mean 28.5714
_diffrn_detector_type 'Rigaku Saturn724+'
_diffrn_measured_fraction_theta_full 0.987
_diffrn_measured_fraction_theta_max 0.877
_diffrn_measurement_details
;
List of Runs (angles in degrees, time in seconds):

  # Type    Start    End  Width  t~exp~   \w     \q     \k     \f   Frames
#--------------------------------------------------------------------------
  1  \w   -110.00  70.00   0.50    8.00    --  -20.00   0.00 -36.00  360
  2  \w    -59.00 -23.50   0.50    8.00    --  -20.00  72.00-108.00   71
  3  \w    -40.00 -10.00   0.50    8.00    --  -20.00 -72.00-108.00   60
  4  \w   -110.00  70.00   0.50    8.00    --  -20.00   0.00-108.00  360
  5  \w    -49.00  19.00   0.50    8.00    --  -20.00 -72.00-180.00  136
  6  \w    -61.00 -45.00   0.50    8.00    --  -20.00 -72.00 -36.00   32
;
_diffrn_measurement_device 'AFC12 (Right): Kappa 3 circle'
_diffrn_measurement_device_type 'Rigaku Saturn724'
_diffrn_measurement_method 'profile data from \w-scans'
_diffrn_measurement_specimen_support 'Mitegen 50um'
_diffrn_radiation_type MoK\a
_diffrn_radiation_wavelength 0.71073
_diffrn_reflns_av_R_equivalents 0.0563
_diffrn_reflns_av_unetI/netI 0.0411
_diffrn_reflns_Laue_measured_fraction_full 0.987
_diffrn_reflns_Laue_measured_fraction_max 0.877
_diffrn_reflns_limit_h_max 20
_diffrn_reflns_limit_h_min -20
_diffrn_reflns_limit_k_max 17
_diffrn_reflns_limit_k_min -17
_diffrn_reflns_limit_l_max 25
_diffrn_reflns_limit_l_min -25
_diffrn_reflns_number 38937
_diffrn_reflns_point_group_measured_fraction_full 0.987
_diffrn_reflns_point_group_measured_fraction_max 0.877
_diffrn_reflns_theta_full 26.000
_diffrn_reflns_theta_max 31.113
_diffrn_reflns_theta_min 2.254
_exptl_absorpt_coefficient_mu 0.176
_exptl_absorpt_correction_T_max 1.00000
_exptl_absorpt_correction_T_min 0.88774
_exptl_absorpt_correction_type numerical
_exptl_absorpt_process_details
;
CrysAlisPro 1.171.38.43 (Rigaku Oxford Diffraction, 2015)
Empirical absorption correction using spherical harmonics,
 implemented in SCALE3 ABSPACK scaling algorithm.
;
_exptl_crystal_colour colourless
_exptl_crystal_colour_primary colourless
_exptl_crystal_density_diffrn 1.287
_exptl_crystal_description needle
_exptl_crystal_F_000 1232
_exptl_crystal_size_max 0.213
_exptl_crystal_size_mid 0.078
_exptl_crystal_size_min 0.054
_refine_diff_density_max 0.569
_refine_diff_density_min -0.409
_refine_diff_density_rms 0.071
_refine_ls_extinction_method none
_refine_ls_goodness_of_fit_ref 1.023
_refine_ls_hydrogen_treatment constr
_refine_ls_matrix_type full
_refine_ls_number_parameters 388
_refine_ls_number_reflns 8601
_refine_ls_number_restraints 0
_refine_ls_restrained_S_all 1.023
_refine_ls_R_factor_all 0.0587
_refine_ls_R_factor_gt 0.0463
_refine_ls_shift/su_max 0.001
_refine_ls_shift/su_mean 0.000
_refine_ls_structure_factor_coef Fsqd
_refine_ls_weighting_details 'w=1/[\s^2^(Fo^2^)+(0.0519P)^2^+1.4724P] where P=(Fo^2^+2Fc^2^)/3'
_refine_ls_weighting_scheme calc
_refine_ls_wR_factor_gt 0.1085
_refine_ls_wR_factor_ref 0.1159
_reflns_Friedel_coverage 0.000
_reflns_number_gt 7200
_reflns_number_total 8601
_reflns_threshold_expression 'I > 2\s(I)'
_cod_data_source_file d2dt00112h2.cif
_cod_data_source_block compound-5
_cod_original_cell_volume 3046.86(13)
_cod_database_code 7709666
_shelx_shelxl_version_number 2018/3
_shelx_space_group_comment
;
The symmetry employed for this shelxl refinement is uniquely defined
by the following loop, which should always be used as a source of
symmetry information in preference to the above space-group names.
They are only intended as comments.
;
_olex2_refinement_description
;
1. Fixed Uiso
 At 1.2 times of:
  All C(H) groups
2.a Aromatic/amide H refined with riding coordinates:
 C13(H13), C31(H31), C15(H15), C23(H23), C12(H12), C33(H33), C25(H25), C3(H3),
 C24(H24), C30(H30), C22(H22), C6(H6), C21(H21), C27(H27), C28(H28), C17(H17),
 C16(H16), C5(H5), C10(H10), C29(H29), C34(H34), C4(H4), C11(H11), C35(H35),
 C19(H19), C18(H18), C37(H37), C36(H36)
;
_olex2_submission_special_instructions 'No special instructions were received'
_oxdiff_exptl_absorpt_empirical_details
;
Empirical correction (ABSPACK) includes:
- Absorption correction using spherical harmonics
- Frame scaling
- Detector area scaling
;

loop_
_space_group_symop_operation_xyz
'x, y, z'
'-x+1/2, y+1/2, -z+1/2'
'-x, -y, -z'
'x-1/2, -y-1/2, z-1/2'

loop_
_atom_site_label
_atom_site_type_symbol
_atom_site_fract_x
_atom_site_fract_y
_atom_site_fract_z
_atom_site_U_iso_or_equiv
_atom_site_adp_type
_atom_site_occupancy
_atom_site_site_symmetry_order
_atom_site_calc_flag
_atom_site_refinement_flags_posn
_atom_site_refinement_flags_adp
_atom_site_refinement_flags_occupancy
_atom_site_disorder_assembly
_atom_site_disorder_group
P1 P 0.63853(2) 0.25913(3) 0.38312(2) 0.01973(9) Uani 1 1 d . . . . .
P2 P 0.76968(3) 0.54662(3) 0.45889(2) 0.02327(9) Uani 1 1 d . . . . .
N4 N 0.57590(8) 0.75597(9) 0.41479(7) 0.0220(2) Uani 1 1 d . . . . .
N1 N 0.65907(8) 0.47420(9) 0.31024(7) 0.0208(2) Uani 1 1 d . . . . .
N3 N 0.51590(9) 0.54704(10) 0.26255(7) 0.0239(2) Uani 1 1 d . . . . .
N2 N 0.57112(9) 0.47296(10) 0.24803(7) 0.0249(2) Uani 1 1 d . . . . .
C13 C 0.52995(11) 0.83055(12) 0.44167(9) 0.0257(3) Uani 1 1 d . . . . .
H13 H 0.569121 0.881597 0.480492 0.031 Uiso 1 1 calc R . . . .
C31 C 0.76383(11) 0.68468(12) 0.58007(8) 0.0254(3) Uani 1 1 d . . . . .
H31 H 0.816659 0.724581 0.575810 0.030 Uiso 1 1 calc R . . . .
C15 C 0.53421(11) 0.16304(12) 0.23186(9) 0.0270(3) Uani 1 1 d . . . . .
H15 H 0.580161 0.197009 0.214921 0.032 Uiso 1 1 calc R . . . .
C23 C 0.81718(11) 0.01988(14) 0.58509(9) 0.0303(3) Uani 1 1 d . . . . .
H23 H 0.853580 -0.027478 0.627694 0.036 Uiso 1 1 calc R . . . .
C9 C 0.51941(10) 0.68279(11) 0.36137(8) 0.0200(3) Uani 1 1 d . . . . .
C12 C 0.42852(11) 0.83782(13) 0.41625(9) 0.0285(3) Uani 1 1 d . . . . .
H12 H 0.399306 0.892227 0.437101 0.034 Uiso 1 1 calc R . . . .
C33 C 0.80184(11) 0.75609(12) 0.40242(9) 0.0269(3) Uani 1 1 d . . . . .
H33 H 0.732792 0.761576 0.373896 0.032 Uiso 1 1 calc R . . . .
C25 C 0.70265(10) 0.04429(12) 0.45052(9) 0.0251(3) Uani 1 1 d . . . . .
H25 H 0.661801 0.013034 0.401264 0.030 Uiso 1 1 calc R . . . .
C8 C 0.56811(9) 0.59660(11) 0.33351(8) 0.0199(3) Uani 1 1 d . . . . .
C1 C 0.73348(10) 0.39585(11) 0.31308(8) 0.0227(3) Uani 1 1 d . . . . .
C3 C 0.79816(11) 0.21223(12) 0.33691(9) 0.0261(3) Uani 1 1 d . . . . .
H3 H 0.795990 0.137853 0.352831 0.031 Uiso 1 1 calc R . . . .
C24 C 0.75609(11) -0.02482(13) 0.51321(9) 0.0289(3) Uani 1 1 d . . . . .
H24 H 0.750697 -0.102907 0.506707 0.035 Uiso 1 1 calc R . . . .
C30 C 0.72968(13) 0.71381(14) 0.63734(9) 0.0336(3) Uani 1 1 d . . . . .
H30 H 0.759211 0.773631 0.672009 0.040 Uiso 1 1 calc R . . . .
C7 C 0.66142(10) 0.54951(10) 0.36608(8) 0.0196(3) Uani 1 1 d . . . . .
C20 C 0.70871(9) 0.15905(11) 0.45961(8) 0.0214(3) Uani 1 1 d . . . . .
C22 C 0.82494(10) 0.13389(14) 0.59455(9) 0.0294(3) Uani 1 1 d . . . . .
H22 H 0.867696 0.164673 0.643389 0.035 Uiso 1 1 calc R . . . .
C6 C 0.80701(12) 0.42956(13) 0.28996(10) 0.0305(3) Uani 1 1 d . . . . .
H6 H 0.809744 0.504031 0.274438 0.037 Uiso 1 1 calc R . . . .
C21 C 0.77015(10) 0.20331(12) 0.53259(9) 0.0251(3) Uani 1 1 d . . . . .
H21 H 0.774457 0.281303 0.539844 0.030 Uiso 1 1 calc R . . . .
C27 C 0.64458(11) 0.53772(12) 0.53735(9) 0.0275(3) Uani 1 1 d . . . . .
H27 H 0.616236 0.476186 0.504091 0.033 Uiso 1 1 calc R . . . .
C32 C 0.84149(10) 0.66276(13) 0.44785(8) 0.0256(3) Uani 1 1 d . . . . .
C28 C 0.61031(12) 0.56809(15) 0.59384(10) 0.0345(4) Uani 1 1 d . . . . .
H28 H 0.557407 0.528525 0.598242 0.041 Uiso 1 1 calc R . . . .
C26 C 0.72075(10) 0.59711(11) 0.52892(8) 0.0217(3) Uani 1 1 d . . . . .
C14 C 0.54567(10) 0.17247(11) 0.30996(8) 0.0220(3) Uani 1 1 d . . . . .
C2 C 0.72763(10) 0.28782(11) 0.33854(8) 0.0218(3) Uani 1 1 d . . . . .
C17 C 0.38703(12) 0.05425(13) 0.20224(11) 0.0377(4) Uani 1 1 d . . . . .
H17 H 0.333142 0.014329 0.165456 0.045 Uiso 1 1 calc R . . . .
C16 C 0.45476(12) 0.10336(14) 0.17839(10) 0.0356(4) Uani 1 1 d . . . . .
H16 H 0.447331 0.096559 0.125242 0.043 Uiso 1 1 calc R . . . .
C5 C 0.87691(12) 0.35300(14) 0.28972(10) 0.0342(3) Uani 1 1 d . . . . .
H5 H 0.928038 0.374918 0.274205 0.041 Uiso 1 1 calc R . . . .
C10 C 0.41671(10) 0.68460(13) 0.33180(9) 0.0289(3) Uani 1 1 d . . . . .
H10 H 0.378962 0.632433 0.293231 0.035 Uiso 1 1 calc R . . . .
C29 C 0.65270(13) 0.65585(16) 0.64400(10) 0.0376(4) Uani 1 1 d . . . . .
H29 H 0.629127 0.676290 0.682851 0.045 Uiso 1 1 calc R . . . .
C34 C 0.86247(13) 0.84147(15) 0.39843(11) 0.0358(4) Uani 1 1 d . . . . .
H34 H 0.834905 0.905241 0.367482 0.043 Uiso 1 1 calc R . . . .
C4 C 0.87159(12) 0.24432(13) 0.31228(10) 0.0311(3) Uani 1 1 d . . . . .
H4 H 0.918323 0.191514 0.310918 0.037 Uiso 1 1 calc R . . . .
C11 C 0.37115(11) 0.76343(14) 0.35959(10) 0.0332(3) Uani 1 1 d . . . . .
H11 H 0.301533 0.766658 0.340181 0.040 Uiso 1 1 calc R . . . .
C35 C 0.96366(14) 0.8333(2) 0.43988(11) 0.0497(5) Uani 1 1 d . . . . .
H35 H 1.005170 0.891955 0.437708 0.060 Uiso 1 1 calc R . . . .
C19 C 0.47605(11) 0.12228(13) 0.33314(10) 0.0310(3) Uani 1 1 d . . . . .
H19 H 0.482661 0.128833 0.386098 0.037 Uiso 1 1 calc R . . . .
C18 C 0.39773(12) 0.06322(14) 0.27957(11) 0.0369(4) Uani 1 1 d . . . . .
H18 H 0.351482 0.028986 0.296061 0.044 Uiso 1 1 calc R . . . .
C37 C 0.94348(12) 0.6544(2) 0.48852(10) 0.0446(5) Uani 1 1 d . . . . .
H37 H 0.971321 0.590353 0.518999 0.054 Uiso 1 1 calc R . . . .
C36 C 1.00397(13) 0.7398(2) 0.48433(11) 0.0596(7) Uani 1 1 d . . . . .
H36 H 1.073138 0.733968 0.512013 0.071 Uiso 1 1 calc R . . . .

loop_
_atom_site_aniso_label
_atom_site_aniso_U_11
_atom_site_aniso_U_22
_atom_site_aniso_U_33
_atom_site_aniso_U_23
_atom_site_aniso_U_13
_atom_site_aniso_U_12
P1 0.02066(16) 0.01705(15) 0.02140(17) -0.00103(12) 0.00830(13) -0.00195(11)
P2 0.02234(17) 0.02217(17) 0.02102(18) 0.00128(13) 0.00410(14) 0.00474(13)
N4 0.0232(5) 0.0200(5) 0.0235(6) 0.0012(4) 0.0102(5) -0.0015(4)
N1 0.0242(5) 0.0167(5) 0.0212(6) -0.0008(4) 0.0086(4) -0.0024(4)
N3 0.0246(5) 0.0242(6) 0.0210(6) -0.0009(4) 0.0069(5) -0.0032(4)
N2 0.0259(6) 0.0236(6) 0.0234(6) -0.0027(5) 0.0080(5) -0.0047(4)
C13 0.0291(7) 0.0226(6) 0.0282(7) -0.0006(5) 0.0145(6) -0.0025(5)
C31 0.0279(7) 0.0229(6) 0.0227(7) 0.0026(5) 0.0072(5) -0.0019(5)
C15 0.0282(7) 0.0237(6) 0.0252(7) 0.0000(5) 0.0066(6) 0.0021(5)
C23 0.0216(6) 0.0400(8) 0.0277(8) 0.0109(6) 0.0083(6) 0.0035(6)
C9 0.0214(6) 0.0195(6) 0.0180(6) 0.0048(5) 0.0067(5) 0.0001(5)
C12 0.0306(7) 0.0271(7) 0.0323(8) 0.0021(6) 0.0172(6) 0.0051(6)
C33 0.0223(6) 0.0303(7) 0.0305(8) -0.0049(6) 0.0130(6) -0.0051(5)
C25 0.0258(6) 0.0232(6) 0.0244(7) -0.0002(5) 0.0080(6) -0.0012(5)
C8 0.0215(6) 0.0189(6) 0.0184(6) 0.0021(5) 0.0070(5) -0.0029(5)
C1 0.0263(6) 0.0186(6) 0.0248(7) -0.0032(5) 0.0118(5) -0.0020(5)
C3 0.0295(7) 0.0216(6) 0.0280(7) -0.0042(5) 0.0123(6) 0.0004(5)
C24 0.0283(7) 0.0262(7) 0.0321(8) 0.0057(6) 0.0118(6) 0.0025(6)
C30 0.0425(9) 0.0325(8) 0.0240(7) -0.0023(6) 0.0112(7) 0.0001(7)
C7 0.0228(6) 0.0155(5) 0.0204(6) 0.0009(5) 0.0085(5) -0.0016(4)
C20 0.0190(6) 0.0234(6) 0.0220(6) 0.0005(5) 0.0085(5) -0.0014(5)
C22 0.0192(6) 0.0405(8) 0.0244(7) -0.0007(6) 0.0045(5) -0.0051(6)
C6 0.0354(8) 0.0257(7) 0.0364(8) 0.0009(6) 0.0208(7) -0.0035(6)
C21 0.0203(6) 0.0282(7) 0.0262(7) -0.0028(6) 0.0085(5) -0.0053(5)
C27 0.0262(7) 0.0254(7) 0.0261(7) 0.0058(6) 0.0054(6) -0.0035(5)
C32 0.0183(6) 0.0384(8) 0.0202(7) -0.0038(6) 0.0076(5) -0.0024(5)
C28 0.0288(7) 0.0435(9) 0.0318(8) 0.0123(7) 0.0127(6) 0.0000(6)
C26 0.0226(6) 0.0200(6) 0.0186(6) 0.0045(5) 0.0042(5) 0.0016(5)
C14 0.0220(6) 0.0171(6) 0.0227(6) 0.0001(5) 0.0045(5) -0.0007(5)
C2 0.0236(6) 0.0188(6) 0.0233(7) -0.0033(5) 0.0095(5) -0.0026(5)
C17 0.0329(8) 0.0251(7) 0.0387(9) -0.0042(6) -0.0030(7) -0.0045(6)
C16 0.0381(8) 0.0341(8) 0.0240(7) -0.0060(6) 0.0014(6) 0.0026(7)
C5 0.0336(8) 0.0393(9) 0.0386(9) -0.0044(7) 0.0237(7) -0.0036(7)
C10 0.0214(6) 0.0338(8) 0.0273(7) -0.0023(6) 0.0051(6) 0.0002(5)
C29 0.0442(9) 0.0465(10) 0.0277(8) 0.0055(7) 0.0201(7) 0.0077(8)
C34 0.0391(8) 0.0392(9) 0.0383(9) -0.0094(7) 0.0251(7) -0.0140(7)
C4 0.0322(8) 0.0322(8) 0.0332(8) -0.0067(6) 0.0175(7) 0.0032(6)
C11 0.0214(7) 0.0416(9) 0.0346(8) 0.0004(7) 0.0091(6) 0.0058(6)
C35 0.0406(9) 0.0807(15) 0.0348(9) -0.0163(10) 0.0226(8) -0.0346(10)
C19 0.0270(7) 0.0340(8) 0.0282(7) 0.0024(6) 0.0068(6) -0.0080(6)
C18 0.0293(7) 0.0317(8) 0.0402(9) 0.0058(7) 0.0037(7) -0.0099(6)
C37 0.0204(7) 0.0803(14) 0.0290(8) 0.0094(9) 0.0055(6) -0.0003(8)
C36 0.0222(8) 0.121(2) 0.0318(10) 0.0024(11) 0.0069(7) -0.0235(10)

loop_
_atom_type_symbol
_atom_type_description
_atom_type_scat_dispersion_real
_atom_type_scat_dispersion_imag
_atom_type_scat_source
C C 0.0033 0.0016 'International Tables Vol C Tables 4.2.6.8 and 6.1.1.4'
H H 0.0000 0.0000 'International Tables Vol C Tables 4.2.6.8 and 6.1.1.4'
N N 0.0061 0.0033 'International Tables Vol C Tables 4.2.6.8 and 6.1.1.4'
P P 0.1023 0.0942 'International Tables Vol C Tables 4.2.6.8 and 6.1.1.4'

loop_
_geom_angle_atom_site_label_1
_geom_angle_atom_site_label_2
_geom_angle_atom_site_label_3
_geom_angle
_geom_angle_site_symmetry_1
_geom_angle_site_symmetry_3
_geom_angle_publ_flag
C20 P1 C2 100.45(6) . . ?
C14 P1 C20 102.93(6) . . ?
C14 P1 C2 103.76(6) . . ?
C32 P2 C7 102.36(6) . . ?
C32 P2 C26 103.82(6) . . ?
C26 P2 C7 102.30(6) . . ?
C13 N4 C9 117.11(12) . . ?
N2 N1 C1 119.30(11) . . ?
N2 N1 C7 112.13(11) . . ?
C7 N1 C1 128.43(12) . . ?
N2 N3 C8 109.53(11) . . ?
N3 N2 N1 106.68(11) . . ?
N4 C13 H13 118.0 . . ?
N4 C13 C12 124.03(14) . . ?
C12 C13 H13 118.0 . . ?
C30 C31 H31 119.9 . . ?
C30 C31 C26 120.18(14) . . ?
C26 C31 H31 119.9 . . ?
C14 C15 H15 120.1 . . ?
C14 C15 C16 119.82(15) . . ?
C16 C15 H15 120.1 . . ?
C24 C23 H23 120.1 . . ?
C22 C23 H23 120.1 . . ?
C22 C23 C24 119.81(14) . . ?
N4 C9 C8 118.29(12) . . ?
N4 C9 C10 122.78(13) . . ?
C10 C9 C8 118.92(12) . . ?
C13 C12 H12 120.9 . . ?
C11 C12 C13 118.12(14) . . ?
C11 C12 H12 120.9 . . ?
C32 C33 H33 119.8 . . ?
C32 C33 C34 120.47(15) . . ?
C34 C33 H33 119.8 . . ?
C24 C25 H25 119.8 . . ?
C24 C25 C20 120.44(14) . . ?
C20 C25 H25 119.8 . . ?
N3 C8 C9 118.45(12) . . ?
N3 C8 C7 108.80(12) . . ?
C7 C8 C9 132.74(12) . . ?
C6 C1 N1 118.94(12) . . ?
C6 C1 C2 122.72(13) . . ?
C2 C1 N1 118.34(12) . . ?
C2 C3 H3 119.5 . . ?
C4 C3 H3 119.5 . . ?
C4 C3 C2 121.02(14) . . ?
C23 C24 C25 120.31(14) . . ?
C23 C24 H24 119.8 . . ?
C25 C24 H24 119.8 . . ?
C31 C30 H30 119.9 . . ?
C29 C30 C31 120.25(15) . . ?
C29 C30 H30 119.9 . . ?
N1 C7 P2 116.57(10) . . ?
N1 C7 C8 102.85(11) . . ?
C8 C7 P2 139.95(11) . . ?
C25 C20 P1 124.80(11) . . ?
C25 C20 C21 118.78(13) . . ?
C21 C20 P1 116.39(10) . . ?
C23 C22 H22 119.9 . . ?
C23 C22 C21 120.11(14) . . ?
C21 C22 H22 119.9 . . ?
C1 C6 H6 120.4 . . ?
C1 C6 C5 119.14(14) . . ?
C5 C6 H6 120.4 . . ?
C20 C21 H21 119.7 . . ?
C22 C21 C20 120.54(14) . . ?
C22 C21 H21 119.7 . . ?
C28 C27 H27 119.8 . . ?
C28 C27 C26 120.37(14) . . ?
C26 C27 H27 119.8 . . ?
C33 C32 P2 124.54(10) . . ?
C33 C32 C37 119.39(15) . . ?
C37 C32 P2 116.07(13) . . ?
C27 C28 H28 119.8 . . ?
C27 C28 C29 120.35(15) . . ?
C29 C28 H28 119.8 . . ?
C31 C26 P2 122.15(11) . . ?
C31 C26 C27 119.03(14) . . ?
C27 C26 P2 118.42(11) . . ?
C15 C14 P1 124.14(11) . . ?
C15 C14 C19 118.82(13) . . ?
C19 C14 P1 116.69(11) . . ?
C1 C2 P1 118.42(10) . . ?
C3 C2 P1 124.19(11) . . ?
C3 C2 C1 116.94(13) . . ?
C16 C17 H17 120.0 . . ?
C18 C17 H17 120.0 . . ?
C18 C17 C16 120.01(15) . . ?
C15 C16 H16 119.7 . . ?
C17 C16 C15 120.61(15) . . ?
C17 C16 H16 119.7 . . ?
C6 C5 H5 120.2 . . ?
C4 C5 C6 119.68(14) . . ?
C4 C5 H5 120.2 . . ?
C9 C10 H10 120.5 . . ?
C11 C10 C9 118.91(14) . . ?
C11 C10 H10 120.5 . . ?
C30 C29 H29 120.1 . . ?
C28 C29 C30 119.79(15) . . ?
C28 C29 H29 120.1 . . ?
C33 C34 H34 120.1 . . ?
C33 C34 C35 119.83(18) . . ?
C35 C34 H34 120.1 . . ?
C3 C4 H4 119.8 . . ?
C5 C4 C3 120.46(14) . . ?
C5 C4 H4 119.8 . . ?
C12 C11 H11 120.5 . . ?
C10 C11 C12 119.02(14) . . ?
C10 C11 H11 120.5 . . ?
C34 C35 H35 120.0 . . ?
C36 C35 C34 120.09(17) . . ?
C36 C35 H35 120.0 . . ?
C14 C19 H19 119.6 . . ?
C18 C19 C14 120.77(15) . . ?
C18 C19 H19 119.6 . . ?
C17 C18 C19 119.97(16) . . ?
C17 C18 H18 120.0 . . ?
C19 C18 H18 120.0 . . ?
C32 C37 H37 120.0 . . ?
C36 C37 C32 120.05(19) . . ?
C36 C37 H37 120.0 . . ?
C35 C36 C37 120.16(17) . . ?
C35 C36 H36 119.9 . . ?
C37 C36 H36 119.9 . . ?

loop_
_geom_bond_atom_site_label_1
_geom_bond_atom_site_label_2
_geom_bond_distance
_geom_bond_site_symmetry_2
_geom_bond_publ_flag
P1 C20 1.8382(14) . ?
P1 C14 1.8288(14) . ?
P1 C2 1.8497(14) . ?
P2 C7 1.8275(14) . ?
P2 C32 1.8218(16) . ?
P2 C26 1.8261(15) . ?
N4 C13 1.3398(18) . ?
N4 C9 1.3427(17) . ?
N1 N2 1.3544(16) . ?
N1 C1 1.4392(17) . ?
N1 C7 1.3677(17) . ?
N3 N2 1.3114(17) . ?
N3 C8 1.3697(17) . ?
C13 H13 0.9500 . ?
C13 C12 1.390(2) . ?
C31 H31 0.9500 . ?
C31 C30 1.391(2) . ?
C31 C26 1.3938(19) . ?
C15 H15 0.9500 . ?
C15 C14 1.393(2) . ?
C15 C16 1.400(2) . ?
C23 H23 0.9500 . ?
C23 C24 1.388(2) . ?
C23 C22 1.387(2) . ?
C9 C8 1.4730(19) . ?
C9 C10 1.3996(19) . ?
C12 H12 0.9500 . ?
C12 C11 1.386(2) . ?
C33 H33 0.9500 . ?
C33 C32 1.389(2) . ?
C33 C34 1.390(2) . ?
C25 H25 0.9500 . ?
C25 C24 1.393(2) . ?
C25 C20 1.3946(19) . ?
C8 C7 1.3928(18) . ?
C1 C6 1.383(2) . ?
C1 C2 1.4017(19) . ?
C3 H3 0.9500 . ?
C3 C2 1.3983(19) . ?
C3 C4 1.394(2) . ?
C24 H24 0.9500 . ?
C30 H30 0.9500 . ?
C30 C29 1.387(2) . ?
C20 C21 1.4015(19) . ?
C22 H22 0.9500 . ?
C22 C21 1.392(2) . ?
C6 H6 0.9500 . ?
C6 C5 1.391(2) . ?
C21 H21 0.9500 . ?
C27 H27 0.9500 . ?
C27 C28 1.383(2) . ?
C27 C26 1.399(2) . ?
C32 C37 1.400(2) . ?
C28 H28 0.9500 . ?
C28 C29 1.385(3) . ?
C14 C19 1.405(2) . ?
C17 H17 0.9500 . ?
C17 C16 1.382(3) . ?
C17 C18 1.382(3) . ?
C16 H16 0.9500 . ?
C5 H5 0.9500 . ?
C5 C4 1.389(2) . ?
C10 H10 0.9500 . ?
C10 C11 1.381(2) . ?
C29 H29 0.9500 . ?
C34 H34 0.9500 . ?
C34 C35 1.392(3) . ?
C4 H4 0.9500 . ?
C11 H11 0.9500 . ?
C35 H35 0.9500 . ?
C35 C36 1.386(4) . ?
C19 H19 0.9500 . ?
C19 C18 1.388(2) . ?
C18 H18 0.9500 . ?
C37 H37 0.9500 . ?
C37 C36 1.389(3) . ?
C36 H36 0.9500 . ?

loop_
_geom_torsion_atom_site_label_1
_geom_torsion_atom_site_label_2
_geom_torsion_atom_site_label_3
_geom_torsion_atom_site_label_4
_geom_torsion
_geom_torsion_site_symmetry_1
_geom_torsion_site_symmetry_2
_geom_torsion_site_symmetry_3
_geom_torsion_site_symmetry_4
_geom_torsion_publ_flag
P1 C20 C21 C22 178.92(11) . . . . ?
P1 C14 C19 C18 174.21(13) . . . . ?
P2 C32 C37 C36 -179.17(16) . . . . ?
N4 C13 C12 C11 0.0(2) . . . . ?
N4 C9 C8 N3 -158.03(12) . . . . ?
N4 C9 C8 C7 23.4(2) . . . . ?
N4 C9 C10 C11 -1.3(2) . . . . ?
N1 C1 C6 C5 -177.54(14) . . . . ?
N1 C1 C2 P1 -10.55(18) . . . . ?
N1 C1 C2 C3 176.90(12) . . . . ?
N3 C8 C7 P2 -168.83(12) . . . . ?
N3 C8 C7 N1 0.97(14) . . . . ?
N2 N1 C1 C6 98.65(16) . . . . ?
N2 N1 C1 C2 -80.71(16) . . . . ?
N2 N1 C7 P2 171.97(9) . . . . ?
N2 N1 C7 C8 -0.70(14) . . . . ?
N2 N3 C8 C9 -179.85(11) . . . . ?
N2 N3 C8 C7 -0.94(15) . . . . ?
C13 N4 C9 C8 -177.21(12) . . . . ?
C13 N4 C9 C10 2.2(2) . . . . ?
C13 C12 C11 C10 1.0(2) . . . . ?
C31 C30 C29 C28 0.5(3) . . . . ?
C15 C14 C19 C18 0.7(2) . . . . ?
C23 C22 C21 C20 -1.6(2) . . . . ?
C9 N4 C13 C12 -1.6(2) . . . . ?
C9 C8 C7 P2 9.9(3) . . . . ?
C9 C8 C7 N1 179.66(13) . . . . ?
C9 C10 C11 C12 -0.4(2) . . . . ?
C33 C32 C37 C36 1.1(3) . . . . ?
C33 C34 C35 C36 0.7(3) . . . . ?
C25 C20 C21 C22 0.7(2) . . . . ?
C8 N3 N2 N1 0.48(14) . . . . ?
C8 C9 C10 C11 178.17(14) . . . . ?
C1 N1 N2 N3 176.21(11) . . . . ?
C1 N1 C7 P2 -3.62(18) . . . . ?
C1 N1 C7 C8 -176.30(12) . . . . ?
C1 C6 C5 C4 0.3(3) . . . . ?
C24 C23 C22 C21 1.2(2) . . . . ?
C24 C25 C20 P1 -177.44(11) . . . . ?
C24 C25 C20 C21 0.6(2) . . . . ?
C30 C31 C26 P2 -174.07(11) . . . . ?
C30 C31 C26 C27 -1.5(2) . . . . ?
C7 P2 C32 C33 28.30(14) . . . . ?
C7 P2 C32 C37 -151.44(13) . . . . ?
C7 P2 C26 C31 -127.66(11) . . . . ?
C7 P2 C26 C27 59.72(12) . . . . ?
C7 N1 N2 N3 0.17(15) . . . . ?
C7 N1 C1 C6 -86.03(18) . . . . ?
C7 N1 C1 C2 94.61(17) . . . . ?
C20 P1 C14 C15 -121.31(12) . . . . ?
C20 P1 C14 C19 65.57(12) . . . . ?
C20 P1 C2 C1 -143.27(11) . . . . ?
C20 P1 C2 C3 28.70(13) . . . . ?
C20 C25 C24 C23 -1.0(2) . . . . ?
C22 C23 C24 C25 0.1(2) . . . . ?
C6 C1 C2 P1 170.12(12) . . . . ?
C6 C1 C2 C3 -2.4(2) . . . . ?
C6 C5 C4 C3 -1.5(3) . . . . ?
C27 C28 C29 C30 0.2(2) . . . . ?
C32 P2 C7 N1 101.28(11) . . . . ?
C32 P2 C7 C8 -89.85(16) . . . . ?
C32 P2 C26 C31 -21.44(13) . . . . ?
C32 P2 C26 C27 165.94(11) . . . . ?
C32 C33 C34 C35 0.3(2) . . . . ?
C32 C37 C36 C35 -0.1(3) . . . . ?
C28 C27 C26 P2 175.13(11) . . . . ?
C28 C27 C26 C31 2.3(2) . . . . ?
C26 P2 C7 N1 -151.38(10) . . . . ?
C26 P2 C7 C8 17.49(17) . . . . ?
C26 P2 C32 C33 -77.87(14) . . . . ?
C26 P2 C32 C37 102.39(13) . . . . ?
C26 C31 C30 C29 0.1(2) . . . . ?
C26 C27 C28 C29 -1.7(2) . . . . ?
C14 P1 C20 C25 13.20(14) . . . . ?
C14 P1 C20 C21 -164.89(11) . . . . ?
C14 P1 C2 C1 110.51(12) . . . . ?
C14 P1 C2 C3 -77.52(13) . . . . ?
C14 C15 C16 C17 0.5(2) . . . . ?
C14 C19 C18 C17 -0.7(3) . . . . ?
C2 P1 C20 C25 -93.69(13) . . . . ?
C2 P1 C20 C21 88.23(11) . . . . ?
C2 P1 C14 C15 -16.97(13) . . . . ?
C2 P1 C14 C19 169.91(11) . . . . ?
C2 C1 C6 C5 1.8(2) . . . . ?
C2 C3 C4 C5 0.8(2) . . . . ?
C16 C15 C14 P1 -173.59(11) . . . . ?
C16 C15 C14 C19 -0.6(2) . . . . ?
C16 C17 C18 C19 0.5(3) . . . . ?
C10 C9 C8 N3 22.50(18) . . . . ?
C10 C9 C8 C7 -156.10(15) . . . . ?
C34 C33 C32 P2 179.07(12) . . . . ?
C34 C33 C32 C37 -1.2(2) . . . . ?
C34 C35 C36 C37 -0.8(3) . . . . ?
C4 C3 C2 P1 -170.99(12) . . . . ?
C4 C3 C2 C1 1.1(2) . . . . ?
C18 C17 C16 C15 -0.4(2) . . . . ?
